data_2209302
loop_
_publ_author_name
'Mutikainen Ilpo'
'Yli-Kauhaluoma, Jari'
'Salakari, Anja'

_publ_section_title
;
 Spiro[cyclopropane-1,1'-1<i>H</i>-inden]-2'(3'<i>H</i>)-one
;
_journal_coeditor_code SG2026
_journal_issue 6
_journal_name_full 'Acta Crystallographica Section E'
_journal_page_first o2415
_journal_page_last o2416
_journal_paper_doi 10.1107/S1600536806017739
_journal_volume 62
_journal_year 2006
_chemical_formula_moiety 'C11 H9 O1'
_chemical_formula_sum 'C11 H9 O'
_chemical_formula_weight 157.18
_chemical_name_systematic
;
Spiro[cyclopropane-1,1'-1H-inden]-2'(3'H)-one'
;
_space_group_IT_number 11
_symmetry_cell_setting monoclinic
_symmetry_space_group_name_Hall '-P 2yb'
_symmetry_space_group_name_H-M 'P 1 21/m 1'
_atom_sites_solution_hydrogens geom
_atom_sites_solution_primary direct
_atom_sites_solution_secondary difmap
_audit_creation_method SHELXL-97
_cell_angle_alpha 90.00
_cell_angle_beta 97.340(10)
_cell_angle_gamma 90.00
_cell_formula_units_Z 4
_cell_length_a 8.9410(10)
_cell_length_b 6.9960(10)
_cell_length_c 13.491(2)
_cell_measurement_reflns_used 225
_cell_measurement_temperature 173(2)
_cell_measurement_theta_max 18.7
_cell_measurement_theta_min 3.1
_cell_volume 837.0(2)
_computing_cell_refinement COLLECT
_computing_data_collection 'COLLECT (Nonius, 2002)'
_computing_data_reduction COLLECT
_computing_molecular_graphics 'SHELXTL (Sheldrick, 1990)'
_computing_publication_material SHELXTL
_computing_structure_refinement 'SHELXL97 (Sheldrick, 1997)'
_computing_structure_solution 'SIR2002 (Burla <i>et al.</i>,  2003)'
_diffrn_ambient_temperature 173(2)
_diffrn_measured_fraction_theta_full 0.960
_diffrn_measured_fraction_theta_max 0.960
_diffrn_measurement_device_type 'Nonius KappaCCD'
_diffrn_measurement_method '\f? \w?'
_diffrn_radiation_monochromator graphite
_diffrn_radiation_source 'fine-focus sealed tube'
_diffrn_radiation_type MoK\a
_diffrn_radiation_wavelength 0.71073
_diffrn_reflns_av_R_equivalents 0.0193
_diffrn_reflns_av_sigmaI/netI 0.0365
_diffrn_reflns_limit_h_max 7
_diffrn_reflns_limit_h_min -11
_diffrn_reflns_limit_k_max 5
_diffrn_reflns_limit_k_min -8
_diffrn_reflns_limit_l_max 16
_diffrn_reflns_limit_l_min -17
_diffrn_reflns_number 4074
_diffrn_reflns_theta_full 27.50
_diffrn_reflns_theta_max 27.50
_diffrn_reflns_theta_min 2.30
_exptl_absorpt_coefficient_mu 0.079
_exptl_absorpt_correction_T_max 0.9806
_exptl_absorpt_correction_T_min 0.9768
_exptl_absorpt_correction_type multi-scan
_exptl_absorpt_process_details '(SADABS; Sheldrick, 1996)'
_exptl_crystal_colour colorless
_exptl_crystal_density_diffrn 1.247
_exptl_crystal_density_method 'not measured'
_exptl_crystal_description prism
_exptl_crystal_F_000 332
_exptl_crystal_size_max 0.30
_exptl_crystal_size_mid 0.30
_exptl_crystal_size_min 0.25
_refine_diff_density_max 0.325
_refine_diff_density_min -0.259
_refine_ls_extinction_coef 0.061(14)
_refine_ls_extinction_expression Fc^*^=kFc[1+0.001xFc^2^\l^3^/sin(2\q)]^-1/4^
_refine_ls_extinction_method SHELXL97
_refine_ls_goodness_of_fit_ref 1.033
_refine_ls_hydrogen_treatment constr
_refine_ls_matrix_type full
_refine_ls_number_parameters 158
_refine_ls_number_reflns 2000
_refine_ls_number_restraints 0
_refine_ls_restrained_S_all 1.033
_refine_ls_R_factor_all 0.0724
_refine_ls_R_factor_gt 0.0510
_refine_ls_shift/su_max 0.000
_refine_ls_shift/su_mean 0.000
_refine_ls_structure_factor_coef Fsqd
_refine_ls_weighting_details 'calc w=1/[\s^2^(Fo^2^)+(0.0611P)^2^+0.4406P] where P=(Fo^2^+2Fc^2^)/3'
_refine_ls_weighting_scheme calc
_refine_ls_wR_factor_gt 0.1276
_refine_ls_wR_factor_ref 0.1380
_reflns_number_gt 1511
_reflns_number_total 2000
_reflns_threshold_expression I>2\s(I)
_cod_data_source_file sg2026.cif
_cod_data_source_block I
_cod_depositor_comments
;
The following automatic conversions were performed:
'_symmetry_cell_setting' value 'Monoclinic' changed to 'monoclinic'
according to '/home/saulius/struct/CIF-dictionaries/cif_core.dic'
dictionary named 'cif_core.dic' version 2.4.1 from 2010-06-29.

Automatic conversion script
Id: cif_fix_enum 1527 2010-12-29 10:47:43Z saulius 

The following automatic conversions were performed:

'_symmetry_cell_setting' value 'Monoclinic' changed to 'monoclinic'
according to /home/saulius/struct/CIF-dictionaries/cif_core.dic
dictionary named 'cif_core.dic' version 2.4.1 from 2010-06-29.

Automatic conversion script
Id: cif_fix_values 1715 2011-07-08 13:25:40Z adriana 
;
_cod_original_sg_symbol_H-M 'P 21/m'
_cod_original_formula_sum 'C11 H9 O1'
_cod_database_code 2209302
_cod_database_fobs_code 2209302

loop_
_symmetry_equiv_pos_as_xyz
'x, y, z'
'-x, y+1/2, -z'
'-x, -y, -z'
'x, -y-1/2, z'

loop_
_atom_site_type_symbol
_atom_site_label
_atom_site_fract_x
_atom_site_fract_y
_atom_site_fract_z
_atom_site_U_iso_or_equiv
_atom_site_adp_type
_atom_site_calc_flag
_atom_site_refinement_flags
_atom_site_occupancy
_atom_site_disorder_assembly
_atom_site_disorder_group
O O1A 0.1066(2) 0.2500 0.44049(14) 0.0424(5) Uani d S 1 . 1
C C2A 0.2371(3) 0.2500 0.47846(17) 0.0268(5) Uani d S 1 . 1
C C3A 0.2893(3) 0.2500 0.58846(16) 0.0237(5) Uani d S 1 . 1
C C4A 0.4571(3) 0.2500 0.60005(16) 0.0230(5) Uani d S 1 . 1
C C5A 0.5600(3) 0.2500 0.68629(18) 0.0305(6) Uani d S 1 . 1
H H5AA 0.5262 0.2500 0.7503 0.037 Uiso calc SR 1 . 1
C C6A 0.7131(3) 0.2500 0.6776(2) 0.0378(6) Uani d S 1 . 1
H H6AA 0.7844 0.2500 0.7362 0.045 Uiso calc SR 1 . 1
C C7A 0.7635(3) 0.2500 0.5841(2) 0.0401(7) Uani d S 1 . 1
H H7AA 0.8686 0.2500 0.5793 0.048 Uiso calc SR 1 . 1
C C8A 0.6610(3) 0.2500 0.4981(2) 0.0334(6) Uani d S 1 . 1
H H8AA 0.6956 0.2500 0.4344 0.040 Uiso calc SR 1 . 1
C C9A 0.5072(3) 0.2500 0.50523(17) 0.0244(5) Uani d S 1 . 1
C C10A 0.3759(3) 0.2500 0.42331(17) 0.0276(5) Uani d S 1 . 1
H H10A 0.374(4) 0.370(5) 0.378(3) 0.033 Uiso d P 0.50 A 1
C C11A 0.1948(2) 0.1438(3) 0.65731(14) 0.0342(4) Uani d . 1 . 1
H H11A 0.107(2) 0.077(3) 0.6228(14) 0.041 Uiso d . 1 B 1
H H12A 0.258(2) 0.082(3) 0.7151(15) 0.041 Uiso d . 1 C 1
O O1B 0.3531(2) 0.2500 -0.09557(14) 0.0415(5) Uani d S 1 . 1
C C2B 0.2469(3) 0.2500 -0.04732(17) 0.0263(5) Uani d S 1 . 1
C C3B 0.2597(3) 0.2500 0.06467(17) 0.0234(5) Uani d S 1 . 1
C C4B 0.1034(3) 0.2500 0.09056(16) 0.0234(5) Uani d S 1 . 1
C C5B 0.0554(3) 0.2500 0.18489(19) 0.0312(6) Uani d S 1 . 1
H H5BA 0.1267 0.2500 0.2435 0.037 Uiso calc SR 1 . 1
C C6B -0.0969(3) 0.2500 0.1918(2) 0.0419(7) Uani d S 1 . 1
H H6BA -0.1311 0.2500 0.2557 0.050 Uiso calc SR 1 . 1
C C7B -0.2006(3) 0.2500 0.1063(3) 0.0469(8) Uani d S 1 . 1
H H7BA -0.3053 0.2500 0.1123 0.056 Uiso calc SR 1 . 1
C C8B -0.1539(3) 0.2500 0.0111(2) 0.0378(7) Uani d S 1 . 1
H H8BA -0.2259 0.2500 -0.0471 0.045 Uiso calc SR 1 . 1
C C9B 0.0003(3) 0.2500 0.00338(18) 0.0250(5) Uani d S 1 . 1
C C10B 0.0800(3) 0.2500 -0.08879(17) 0.0271(5) Uani d S 1 . 1
H H10C 0.061(4) 0.132(5) -0.135(3) 0.032 Uiso d P 0.50 D 1
C C11B 0.3903(2) 0.1436(3) 0.12372(14) 0.0338(4) Uani d . 1 . 1
H H11B 0.461(2) 0.080(3) 0.0819(14) 0.041 Uiso d . 1 E 1
H H12B 0.364(2) 0.081(3) 0.1839(14) 0.041 Uiso d . 1 F 1

loop_
_atom_site_aniso_label
_atom_site_aniso_U_11
_atom_site_aniso_U_22
_atom_site_aniso_U_33
_atom_site_aniso_U_12
_atom_site_aniso_U_13
_atom_site_aniso_U_23
O1A 0.0310(10) 0.0545(13) 0.0391(10) 0.000 -0.0050(8) 0.000
C2A 0.0308(13) 0.0217(11) 0.0270(11) 0.000 -0.0001(10) 0.000
C3A 0.0261(11) 0.0217(11) 0.0239(11) 0.000 0.0050(9) 0.000
C4A 0.0271(12) 0.0164(11) 0.0254(11) 0.000 0.0027(9) 0.000
C5A 0.0378(14) 0.0221(12) 0.0298(12) 0.000 -0.0029(10) 0.000
C6A 0.0324(14) 0.0276(13) 0.0493(16) 0.000 -0.0102(12) 0.000
C7A 0.0261(13) 0.0285(14) 0.0649(19) 0.000 0.0023(13) 0.000
C8A 0.0350(14) 0.0223(12) 0.0459(15) 0.000 0.0171(12) 0.000
C9A 0.0294(12) 0.0174(11) 0.0264(11) 0.000 0.0043(9) 0.000
C10A 0.0363(13) 0.0255(12) 0.0215(11) 0.000 0.0056(10) 0.000
C11A 0.0342(10) 0.0353(10) 0.0349(9) -0.0038(8) 0.0120(8) 0.0038(8)
O1B 0.0411(11) 0.0495(12) 0.0381(10) 0.000 0.0211(9) 0.000
C2B 0.0305(12) 0.0232(11) 0.0265(12) 0.000 0.0082(10) 0.000
C3B 0.0222(11) 0.0228(11) 0.0252(11) 0.000 0.0026(9) 0.000
C4B 0.0267(12) 0.0164(11) 0.0275(11) 0.000 0.0053(9) 0.000
C5B 0.0422(14) 0.0220(12) 0.0317(12) 0.000 0.0139(11) 0.000
C6B 0.0518(18) 0.0220(13) 0.0587(18) 0.000 0.0334(15) 0.000
C7B 0.0297(14) 0.0239(14) 0.093(2) 0.000 0.0314(16) 0.000
C8B 0.0228(12) 0.0227(13) 0.0663(18) 0.000 0.0001(12) 0.000
C9B 0.0245(11) 0.0148(10) 0.0348(12) 0.000 0.0009(9) 0.000
C10B 0.0316(12) 0.0244(12) 0.0238(11) 0.000 -0.0018(9) 0.000
C11B 0.0288(9) 0.0326(10) 0.0385(9) 0.0040(7) -0.0022(7) 0.0026(8)

loop_
_atom_type_symbol
_atom_type_description
_atom_type_scat_dispersion_real
_atom_type_scat_dispersion_imag
_atom_type_scat_source
C C 0.0033 0.0016 'International Tables Vol C Tables 4.2.6.8 and 6.1.1.4'
H H 0.0000 0.0000 'International Tables Vol C Tables 4.2.6.8 and 6.1.1.4'
O O 0.0106 0.0060 'International Tables Vol C Tables 4.2.6.8 and 6.1.1.4'

loop_
_geom_angle_atom_site_label_1
_geom_angle_atom_site_label_2
_geom_angle_atom_site_label_3
_geom_angle_site_symmetry_1
_geom_angle_site_symmetry_3
_geom_angle
O1A C2A C3A . . 125.4(2)
O1A C2A C10A . . 126.3(2)
C3A C2A C10A . . 108.25(19)
C4A C3A C2A . . 106.65(18)
C4A C3A C11A . 4_565 124.39(16)
C2A C3A C11A . 4_565 118.45(17)
C4A C3A C11A . . 124.39(16)
C2A C3A C11A . . 118.45(17)
C11A C3A C11A 4_565 . 58.28(16)
C5A C4A C9A . . 120.5(2)
C5A C4A C3A . . 129.8(2)
C9A C4A C3A . . 109.74(19)
C4A C5A C6A . . 119.0(2)
C4A C5A H5AA . . 120.5
C6A C5A H5AA . . 120.5
C5A C6A C7A . . 120.8(2)
C5A C6A H6AA . . 119.6
C7A C6A H6AA . . 119.6
C8A C7A C6A . . 120.2(2)
C8A C7A H7AA . . 119.9
C6A C7A H7AA . . 119.9
C7A C8A C9A . . 119.8(2)
C7A C8A H8AA . . 120.1
C9A C8A H8AA . . 120.1
C8A C9A C4A . . 119.7(2)
C8A C9A C10A . . 129.4(2)
C4A C9A C10A . . 111.0(2)
C9A C10A C2A . . 104.38(18)
C9A C10A H10A . . 113(2)
C2A C10A H10A . . 109(2)
C11A C11A C3A 4_565 . 60.86(8)
C11A C11A H11A 4_565 . 118.3(12)
C3A C11A H11A . . 114.5(11)
C11A C11A H12A 4_565 . 115.6(12)
C3A C11A H12A . . 112.7(11)
H11A C11A H12A . . 120.3(17)
O1B C2B C3B . . 125.0(2)
O1B C2B C10B . . 126.7(2)
C3B C2B C10B . . 108.36(19)
C4B C3B C2B . . 106.49(19)
C4B C3B C11B . 4_565 124.04(17)
C2B C3B C11B . 4_565 118.84(17)
C4B C3B C11B . . 124.04(17)
C2B C3B C11B . . 118.84(17)
C11B C3B C11B 4_565 . 58.59(16)
C5B C4B C9B . . 121.4(2)
C5B C4B C3B . . 128.6(2)
C9B C4B C3B . . 109.99(19)
C6B C5B C4B . . 119.0(3)
C6B C5B H5BA . . 120.5
C4B C5B H5BA . . 120.5
C5B C6B C7B . . 120.4(3)
C5B C6B H6BA . . 119.8
C7B C6B H6BA . . 119.8
C6B C7B C8B . . 121.2(2)
C6B C7B H7BA . . 119.4
C8B C7B H7BA . . 119.4
C9B C8B C7B . . 118.8(3)
C9B C8B H8BA . . 120.6
C7B C8B H8BA . . 120.6
C8B C9B C4B . . 119.2(2)
C8B C9B C10B . . 129.5(2)
C4B C9B C10B . . 111.3(2)
C9B C10B C2B . . 103.91(18)
C9B C10B H10C . . 116(2)
C2B C10B H10C . . 107(2)
C11B C11B C3B 4_565 . 60.70(8)
C11B C11B H11B 4_565 . 116.5(12)
C3B C11B H11B . . 114.8(11)
C11B C11B H12B 4_565 . 116.7(12)
C3B C11B H12B . . 113.9(11)
H11B C11B H12B . . 120.1(17)

loop_
_geom_bond_atom_site_label_1
_geom_bond_atom_site_label_2
_geom_bond_site_symmetry_2
_geom_bond_distance
O1A C2A . 1.213(3)
C2A C3A . 1.498(3)
C2A C10A . 1.527(3)
C3A C4A . 1.489(3)
C3A C11A 4_565 1.526(2)
C3A C11A . 1.526(2)
C4A C5A . 1.388(3)
C4A C9A . 1.408(3)
C5A C6A . 1.389(4)
C5A H5AA . 0.9500
C6A C7A . 1.394(4)
C6A H6AA . 0.9500
C7A C8A . 1.383(4)
C7A H7AA . 0.9500
C8A C9A . 1.391(3)
C8A H8AA . 0.9500
C9A C10A . 1.506(3)
C10A H10A . 1.04(4)
C11A C11A 4_565 1.486(4)
C11A H11A . 0.98(2)
C11A H12A . 1.00(2)
O1B C2B . 1.218(3)
C2B C3B . 1.500(3)
C2B C10B . 1.525(3)
C3B C4B . 1.483(3)
C3B C11B 4_565 1.521(3)
C3B C11B . 1.521(3)
C4B C5B . 1.394(3)
C4B C9B . 1.399(3)
C5B C6B . 1.377(4)
C5B H5BA . 0.9500
C6B C7B . 1.385(5)
C6B H6BA . 0.9500
C7B C8B . 1.400(4)
C7B H7BA . 0.9500
C8B C9B . 1.396(3)
C8B H8BA . 0.9500
C9B C10B . 1.510(3)
C10B H10C . 1.04(4)
C11B C11B 4_565 1.488(4)
C11B H11B . 1.00(2)
C11B H12B . 0.98(2)
